data_7028458
loop_
_publ_author_name
'Kariuki, Benson M.'
'Platts, James A.'
'Newman, Paul D.'

_publ_section_title
;
 It's all about Me: methyl-induced control of coordination stereochemistry
 by a flexible tridentate N,C,N' ligand.
;
_journal_issue 7
_journal_name_full 'Dalton transactions (Cambridge, England : 2003)'
_journal_page_first 2971
_journal_page_last 2978
_journal_paper_doi 10.1039/c3dt52841c
_journal_volume 43
_journal_year 2014
_chemical_absolute_configuration ad
_chemical_formula_moiety 'C30 H40 Ir N4, F6 P'
_chemical_formula_sum 'C30 H40 F6 Ir N4 P'
_chemical_formula_weight 793.83
_chemical_name_systematic
;
 ?
;
_space_group_IT_number 1
_symmetry_cell_setting triclinic
_symmetry_space_group_name_Hall 'P 1'
_symmetry_space_group_name_H-M 'P 1'
_atom_sites_solution_hydrogens geom
_atom_sites_solution_primary direct
_atom_sites_solution_secondary difmap
_audit_creation_method SHELXL-97
_cell_angle_alpha 108.477(2)
_cell_angle_beta 90.483(2)
_cell_angle_gamma 116.2940(10)
_cell_formula_units_Z 2
_cell_length_a 10.4200(3)
_cell_length_b 11.6201(3)
_cell_length_c 14.6854(3)
_cell_measurement_reflns_used 9453
_cell_measurement_temperature 150(2)
_cell_measurement_theta_max 28.29
_cell_measurement_theta_min 1.48
_cell_volume 1488.64(7)
_computing_cell_refinement DENZO/SCALEPACK
_computing_data_collection 'COLLECT,Nonius BV, 1997-2001'
_computing_data_reduction DENZO/SCALEPACK
_computing_molecular_graphics 'Ortep-3 for Windows (Farrugia, 1997)'
_computing_publication_material 'WinGX publication routines (Farrugia, 1999)'
_computing_structure_refinement SHELXL-97
_computing_structure_solution SHELXS-97
_diffrn_ambient_temperature 150(2)
_diffrn_measured_fraction_theta_full 0.981
_diffrn_measured_fraction_theta_max 0.981
_diffrn_measurement_device_type 'Nonius KappaCCD'
_diffrn_measurement_method 'CCD scans'
_diffrn_radiation_monochromator graphite
_diffrn_radiation_source 'fine-focus sealed tube'
_diffrn_radiation_type MoK\a
_diffrn_radiation_wavelength 0.71073
_diffrn_reflns_av_R_equivalents 0.0000
_diffrn_reflns_av_sigmaI/netI 0.0390
_diffrn_reflns_limit_h_max 13
_diffrn_reflns_limit_h_min -11
_diffrn_reflns_limit_k_max 15
_diffrn_reflns_limit_k_min -14
_diffrn_reflns_limit_l_max 19
_diffrn_reflns_limit_l_min -18
_diffrn_reflns_number 10004
_diffrn_reflns_theta_full 28.29
_diffrn_reflns_theta_max 28.29
_diffrn_reflns_theta_min 1.48
_exptl_absorpt_coefficient_mu 4.604
_exptl_absorpt_correction_T_max 0.7096
_exptl_absorpt_correction_T_min 0.4595
_exptl_absorpt_correction_type empirical
_exptl_absorpt_process_details Denzo/Scalepack
_exptl_crystal_colour yellow
_exptl_crystal_density_diffrn 1.771
_exptl_crystal_density_method 'not measured'
_exptl_crystal_description block
_exptl_crystal_F_000 788
_exptl_crystal_size_max 0.20
_exptl_crystal_size_mid 0.18
_exptl_crystal_size_min 0.08
_refine_diff_density_max 1.391
_refine_diff_density_min -1.575
_refine_diff_density_rms 0.137
_refine_ls_abs_structure_details 'Flack H D (1983), Acta Cryst. A39, 876-881'
_refine_ls_abs_structure_Flack 0.013(7)
_refine_ls_extinction_method none
_refine_ls_goodness_of_fit_ref 1.024
_refine_ls_hydrogen_treatment constr
_refine_ls_matrix_type full
_refine_ls_number_parameters 893
_refine_ls_number_reflns 10004
_refine_ls_number_restraints 213
_refine_ls_restrained_S_all 1.033
_refine_ls_R_factor_all 0.0341
_refine_ls_R_factor_gt 0.0308
_refine_ls_shift/su_max 0.001
_refine_ls_shift/su_mean 0.000
_refine_ls_structure_factor_coef Fsqd
_refine_ls_weighting_details 'calc w=1/[\s^2^(Fo^2^)+(0.0337P)^2^+5.5667P] where P=(Fo^2^+2Fc^2^)/3'
_refine_ls_weighting_scheme calc
_refine_ls_wR_factor_gt 0.0722
_refine_ls_wR_factor_ref 0.0741
_reflns_number_gt 9453
_reflns_number_total 10004
_reflns_threshold_expression >2\s(I)
_cod_data_source_file c3dt52841c.txt
_cod_data_source_block kjc1238
_cod_depositor_comments
;
The following automatic conversions were performed:

'_symmetry_cell_setting' value 'Triclinic' changed to 'triclinic'
according to
/usr/data/users/saulius/automatic-downloads/current/RSC/lib/dictionaries/cif_core.dic
dictionary named 'cif_core.dic' version 2.4.2 from 2011-04-26.

Automatic conversion script
Id: cif_fix_values 2281 2013-09-26 08:29:07Z andrius 
;
_cod_original_sg_symbol_H-M P1
_cod_database_code 7028458

loop_
_symmetry_equiv_pos_as_xyz
'x, y, z'

loop_
_atom_site_label
_atom_site_type_symbol
_atom_site_fract_x
_atom_site_fract_y
_atom_site_fract_z
_atom_site_U_iso_or_equiv
_atom_site_adp_type
_atom_site_occupancy
_atom_site_symmetry_multiplicity
_atom_site_calc_flag
_atom_site_refinement_flags
_atom_site_disorder_assembly
_atom_site_disorder_group
C1 C 1.2938(8) 0.4603(9) 0.6323(6) 0.0268(17) Uani 1 1 d . . .
H1 H 1.3357 0.5571 0.6641 0.032 Uiso 1 1 calc R . .
C2 C 1.3857(10) 0.4059(11) 0.6039(6) 0.037(2) Uani 1 1 d . . .
H2 H 1.4879 0.4634 0.6174 0.045 Uiso 1 1 calc R . .
C3 C 1.3273(12) 0.2655(13) 0.5552(7) 0.051(3) Uani 1 1 d . . .
H3 H 1.3878 0.2247 0.5323 0.061 Uiso 1 1 calc R . .
C4 C 1.1795(11) 0.1872(10) 0.5409(6) 0.038(2) Uani 1 1 d . . .
H4 H 1.1360 0.0904 0.5082 0.046 Uiso 1 1 calc R . .
C5 C 1.0941(9) 0.2491(8) 0.5739(5) 0.0259(16) Uani 1 1 d . . .
C6 C 0.9358(9) 0.1586(8) 0.5636(6) 0.0302(17) Uani 1 1 d . . .
H6 H 0.9174 0.1900 0.6315 0.036 Uiso 1 1 calc R . .
C7 C 0.8784(12) 0.0118(8) 0.5402(6) 0.044(2) Uani 1 1 d . . .
H7A H 0.7727 -0.0309 0.5368 0.066 Uiso 1 1 calc R . .
H7B H 0.9226 -0.0044 0.5909 0.066 Uiso 1 1 calc R . .
H7C H 0.9011 -0.0285 0.4771 0.066 Uiso 1 1 calc R . .
C8 C 0.8712(8) 0.3317(8) 0.5368(5) 0.0207(14) Uani 1 1 d . . .
C9 C 0.7595(8) 0.0995(7) 0.4131(5) 0.0255(16) Uani 1 1 d . . .
H9 H 0.7736 0.0158 0.3939 0.031 Uiso 1 1 calc R . .
C10 C 0.5979(9) 0.0615(9) 0.4169(6) 0.038(2) Uani 1 1 d . . .
H10A H 0.5333 -0.0330 0.3711 0.045 Uiso 1 1 calc R . .
H10B H 0.5774 0.0682 0.4835 0.045 Uiso 1 1 calc R . .
C11 C 0.5771(9) 0.1684(9) 0.3862(6) 0.036(2) Uani 1 1 d . . .
H11A H 0.5055 0.1228 0.3251 0.044 Uiso 1 1 calc R . .
H11B H 0.5428 0.2210 0.4378 0.044 Uiso 1 1 calc R . .
C12 C 0.7252(8) 0.2618(8) 0.3714(5) 0.0241(15) Uani 1 1 d . . .
C13 C 0.7972(8) 0.1674(8) 0.3368(5) 0.0244(15) Uani 1 1 d . . .
C14 C 0.7267(11) 0.3390(9) 0.3044(6) 0.037(2) Uani 1 1 d . . .
H14A H 0.6841 0.2736 0.2375 0.056 Uiso 1 1 calc R . .
H14B H 0.8272 0.4053 0.3065 0.056 Uiso 1 1 calc R . .
H14C H 0.6699 0.3878 0.3262 0.056 Uiso 1 1 calc R . .
C15 C 0.9579(9) 0.2410(9) 0.3347(6) 0.0345(19) Uani 1 1 d . . .
H15A H 1.0077 0.3174 0.3968 0.052 Uiso 1 1 calc R . .
H15B H 0.9723 0.2768 0.2814 0.052 Uiso 1 1 calc R . .
H15C H 0.9978 0.1767 0.3245 0.052 Uiso 1 1 calc R . .
C16 C 0.7207(10) 0.0568(10) 0.2345(6) 0.037(2) Uani 1 1 d . . .
H16A H 0.7487 0.0992 0.1850 0.056 Uiso 1 1 calc R . .
H16B H 0.6151 0.0166 0.2311 0.056 Uiso 1 1 calc R . .
H16C H 0.7499 -0.0154 0.2227 0.056 Uiso 1 1 calc R . .
C17 C 0.8340(8) 0.5049(8) 0.4999(6) 0.0297(17) Uani 1 1 d . . .
H17A H 0.7971 0.5297 0.5611 0.036 Uiso 1 1 calc R . .
H17B H 0.7771 0.5095 0.4481 0.036 Uiso 1 1 calc R . .
C18 C 0.9884(13) 0.6060(12) 0.5130(8) 0.026(2) Uani 1 1 d . . .
C19 C 1.0302(10) 0.6902(9) 0.4578(6) 0.0339(19) Uani 1 1 d . . .
H19 H 0.9592 0.6855 0.4137 0.041 Uiso 1 1 calc R . .
C20 C 1.1768(11) 0.7814(8) 0.4673(6) 0.037(2) Uani 1 1 d . . .
H20 H 1.2068 0.8399 0.4303 0.045 Uiso 1 1 calc R . .
C21 C 1.2770(10) 0.7850(8) 0.5312(6) 0.0346(19) Uani 1 1 d . . .
H21 H 1.3777 0.8456 0.5386 0.041 Uiso 1 1 calc R . .
C22 C 1.2291(8) 0.6988(8) 0.5850(5) 0.0261(16) Uani 1 1 d . . .
H22 H 1.2994 0.7030 0.6294 0.031 Uiso 1 1 calc R . .
C23 C 0.8406(7) 0.3792(8) 0.7449(5) 0.0242(16) Uani 1 1 d . . .
H23 H 0.8119 0.3014 0.6867 0.029 Uiso 1 1 calc R . .
C24 C 0.8256(8) 0.4854(8) 0.7368(6) 0.0254(16) Uani 1 1 d . . .
H24 H 0.7880 0.4764 0.6743 0.031 Uiso 1 1 calc R . .
C25 C 0.8642(9) 0.6153(8) 0.8194(6) 0.0314(18) Uani 1 1 d . . .
H25A H 0.8500 0.5957 0.8805 0.038 Uiso 1 1 calc R . .
H25B H 0.7979 0.6519 0.8091 0.038 Uiso 1 1 calc R . .
C26 C 1.0215(10) 0.7244(8) 0.8306(6) 0.036(2) Uani 1 1 d . . .
H26A H 1.0231 0.7837 0.7943 0.043 Uiso 1 1 calc R . .
H26B H 1.0582 0.7832 0.9004 0.043 Uiso 1 1 calc R . .
C27 C 1.1227(10) 0.6654(8) 0.7944(5) 0.0270(17) Uani 1 1 d . . .
H27 H 1.1860 0.7030 0.7536 0.032 Uiso 1 1 calc R . .
C28 C 1.1304(8) 0.5600(8) 0.8161(5) 0.0243(15) Uani 1 1 d . . .
H28 H 1.1930 0.5256 0.7862 0.029 Uiso 1 1 calc R . .
C29 C 1.0413(9) 0.4977(8) 0.8866(5) 0.0289(17) Uani 1 1 d . . .
H29A H 1.0992 0.4729 0.9231 0.035 Uiso 1 1 calc R . .
H29B H 1.0218 0.5676 0.9342 0.035 Uiso 1 1 calc R . .
C30 C 0.8969(11) 0.3700(10) 0.8344(6) 0.023(2) Uani 1 1 d . . .
H30A H 0.9108 0.2871 0.8166 0.027 Uiso 1 1 calc R . .
H30B H 0.8250 0.3610 0.8789 0.027 Uiso 1 1 calc R . .
C31 C 0.0480(9) 0.4834(8) 0.1445(6) 0.0229(15) Uani 1 1 d . . .
H31 H 0.1057 0.5769 0.1851 0.028 Uiso 1 1 calc R . .
C32 C -0.0969(9) 0.4377(10) 0.1095(6) 0.0324(18) Uani 1 1 d . . .
H32 H -0.1356 0.5004 0.1228 0.039 Uiso 1 1 calc R . .
C33 C -0.1827(8) 0.3027(10) 0.0564(5) 0.0322(19) Uani 1 1 d . . .
H33 H -0.2822 0.2695 0.0323 0.039 Uiso 1 1 calc R . .
C34 C -0.1229(8) 0.2140(9) 0.0378(5) 0.0266(16) Uani 1 1 d . . .
H34 H -0.1822 0.1188 0.0020 0.032 Uiso 1 1 calc R . .
C35 C 0.0231(8) 0.2639(7) 0.0715(5) 0.0192(14) Uani 1 1 d . . .
C36 C 0.0915(7) 0.1715(7) 0.0572(5) 0.0188(13) Uani 1 1 d . . .
H36 H 0.1448 0.1986 0.1237 0.023 Uiso 1 1 calc R . .
C37 C -0.0078(9) 0.0223(8) 0.0294(6) 0.0309(18) Uani 1 1 d . . .
H37A H -0.0765 -0.0097 -0.0300 0.046 Uiso 1 1 calc R . .
H37B H -0.0615 0.0057 0.0823 0.046 Uiso 1 1 calc R . .
H37C H 0.0490 -0.0277 0.0175 0.046 Uiso 1 1 calc R . .
C38 C 0.3241(8) 0.3339(7) 0.0323(5) 0.0190(14) Uani 1 1 d . . .
C39 C 0.1746(8) 0.1210(7) -0.1064(5) 0.0246(15) Uani 1 1 d . . .
H39 H 0.1039 0.0232 -0.1174 0.029 Uiso 1 1 calc R . .
C40 C 0.1157(8) 0.1805(9) -0.1657(6) 0.0299(17) Uani 1 1 d . . .
H40A H 0.0564 0.2199 -0.1292 0.036 Uiso 1 1 calc R . .
H40B H 0.0561 0.1093 -0.2289 0.036 Uiso 1 1 calc R . .
C41 C 0.2562(9) 0.2941(8) -0.1808(6) 0.0285(17) Uani 1 1 d . . .
H41A H 0.2569 0.2780 -0.2511 0.034 Uiso 1 1 calc R . .
H41B H 0.2632 0.3859 -0.1481 0.034 Uiso 1 1 calc R . .
C42 C 0.3835(8) 0.2844(7) -0.1350(5) 0.0237(15) Uani 1 1 d . . .
C43 C 0.3164(9) 0.1333(8) -0.1414(5) 0.0258(16) Uani 1 1 d . . .
C44 C 0.5144(10) 0.3288(10) -0.1846(6) 0.040(2) Uani 1 1 d . . .
H44A H 0.5388 0.4185 -0.1888 0.059 Uiso 1 1 calc R . .
H44B H 0.4921 0.2610 -0.2504 0.059 Uiso 1 1 calc R . .
H44C H 0.5972 0.3358 -0.1468 0.059 Uiso 1 1 calc R . .
C45 C 0.2802(10) 0.0340(9) -0.2482(6) 0.040(2) Uani 1 1 d . . .
H45A H 0.2122 -0.0596 -0.2526 0.059 Uiso 1 1 calc R . .
H45B H 0.3697 0.0361 -0.2698 0.059 Uiso 1 1 calc R . .
H45C H 0.2357 0.0624 -0.2900 0.059 Uiso 1 1 calc R . .
C46 C 0.4078(10) 0.1026(9) -0.0812(6) 0.038(2) Uani 1 1 d . . .
H46A H 0.4333 0.1660 -0.0135 0.056 Uiso 1 1 calc R . .
H46B H 0.4969 0.1141 -0.1078 0.056 Uiso 1 1 calc R . .
H46C H 0.3524 0.0078 -0.0834 0.056 Uiso 1 1 calc R . .
C47 C 0.5373(8) 0.5150(8) 0.0001(6) 0.0286(17) Uani 1 1 d . . .
H47A H 0.6014 0.5384 0.0604 0.034 Uiso 1 1 calc R . .
H47B H 0.5969 0.5221 -0.0520 0.034 Uiso 1 1 calc R . .
C48 C 0.4826(12) 0.6152(10) 0.0166(7) 0.026(2) Uani 1 1 d . . .
C49 C 0.5257(9) 0.7022(8) -0.0362(6) 0.0297(17) Uani 1 1 d . . .
H49 H 0.5897 0.6967 -0.0811 0.036 Uiso 1 1 calc R . .
C50 C 0.4744(10) 0.7983(9) -0.0228(6) 0.036(2) Uani 1 1 d . . .
H50 H 0.5026 0.8592 -0.0579 0.044 Uiso 1 1 calc R . .
C51 C 0.3809(9) 0.8009(8) 0.0435(6) 0.0305(17) Uani 1 1 d . . .
H51 H 0.3422 0.8634 0.0539 0.037 Uiso 1 1 calc R . .
C52 C 0.3444(9) 0.7121(8) 0.0944(5) 0.0274(16) Uani 1 1 d . . .
H52 H 0.2813 0.7165 0.1402 0.033 Uiso 1 1 calc R . .
C53 C 0.4173(10) 0.6597(8) 0.2958(5) 0.0291(17) Uani 1 1 d . . .
H53 H 0.3872 0.6981 0.2570 0.035 Uiso 1 1 calc R . .
C54 C 0.3102(9) 0.5546(8) 0.3186(5) 0.0269(16) Uani 1 1 d . . .
H54 H 0.2120 0.5193 0.2901 0.032 Uiso 1 1 calc R . .
C55 C 0.3421(9) 0.4940(8) 0.3862(5) 0.0269(16) Uani 1 1 d . . .
H55A H 0.2636 0.4710 0.4253 0.032 Uiso 1 1 calc R . .
H55B H 0.4343 0.5629 0.4317 0.032 Uiso 1 1 calc R . .
C56 C 0.3544(12) 0.3637(12) 0.3308(7) 0.023(2) Uani 1 1 d . . .
H56A H 0.4202 0.3532 0.3728 0.028 Uiso 1 1 calc R . .
H56B H 0.2575 0.2822 0.3152 0.028 Uiso 1 1 calc R . .
C57 C 0.4115(8) 0.3705(7) 0.2385(5) 0.0226(15) Uani 1 1 d . . .
H57 H 0.3600 0.2931 0.1805 0.027 Uiso 1 1 calc R . .
C58 C 0.5304(8) 0.4779(8) 0.2310(6) 0.0265(16) Uani 1 1 d . . .
H58 H 0.5557 0.4689 0.1681 0.032 Uiso 1 1 calc R . .
C59 C 0.6265(9) 0.6101(9) 0.3129(6) 0.035(2) Uani 1 1 d . . .
H59A H 0.7269 0.6464 0.2993 0.042 Uiso 1 1 calc R . .
H59B H 0.6279 0.5912 0.3740 0.042 Uiso 1 1 calc R . .
C60 C 0.5777(10) 0.7178(8) 0.3276(6) 0.036(2) Uani 1 1 d . . .
H60A H 0.6042 0.7763 0.3976 0.043 Uiso 1 1 calc R . .
H60B H 0.6307 0.7772 0.2907 0.043 Uiso 1 1 calc R . .
N1 N 1.1499(6) 0.3874(6) 0.6188(4) 0.0179(11) Uani 1 1 d . . .
N2 N 0.8510(8) 0.2013(7) 0.5083(4) 0.0250(13) Uani 1 1 d . . .
N3 N 0.8108(6) 0.3629(6) 0.4737(4) 0.0217(12) Uani 1 1 d . . .
N4 N 1.0894(7) 0.6105(6) 0.5774(4) 0.0219(12) Uani 1 1 d . . .
N5 N 0.1100(6) 0.4000(6) 0.1228(4) 0.0173(11) Uani 1 1 d . . .
N6 N 0.2087(6) 0.2085(6) -0.0020(4) 0.0183(12) Uani 1 1 d . . .
N7 N 0.4193(6) 0.3695(6) -0.0283(4) 0.0189(12) Uani 1 1 d . . .
N8 N 0.3931(7) 0.6201(6) 0.0826(4) 0.0229(13) Uani 1 1 d . . .
Ir1 Ir 0.999887(19) 0.472769(18) 0.666160(15) 0.01540(9) Uani 1 1 d . . .
Ir2 Ir 0.344488(19) 0.471579(18) 0.165919(15) 0.01568(9) Uani 1 1 d . . .
F1 F 0.1543(11) 1.0118(7) 0.2096(6) 0.096(3) Uani 0.750(6) 1 d PDU A 1
F2 F 0.0718(8) 0.7905(7) 0.1263(4) 0.0517(19) Uani 0.750(6) 1 d PDU A 1
F3 F -0.0052(8) 0.7420(7) 0.2562(5) 0.060(2) Uani 0.750(6) 1 d PDU A 1
F4 F 0.0772(12) 0.9616(9) 0.3394(5) 0.106(3) Uani 0.750(6) 1 d PDU A 1
F5 F -0.0763(8) 0.8640(10) 0.1993(6) 0.087(3) Uani 0.750(6) 1 d PDU A 1
F6 F 0.2237(7) 0.8828(10) 0.2657(6) 0.074(3) Uani 0.750(6) 1 d PDU A 1
P1 P 0.0738(5) 0.8779(4) 0.2334(3) 0.0412(10) Uani 0.750(6) 1 d PDU A 1
F1A F 0.033(3) 0.993(2) 0.2338(16) 0.064(5) Uani 0.250(6) 1 d PDU A 2
F2A F -0.021(2) 0.777(2) 0.1564(14) 0.090(5) Uani 0.250(6) 1 d PDU A 2
F3A F 0.157(3) 0.800(2) 0.2572(18) 0.078(6) Uani 0.250(6) 1 d PDU A 2
F4A F 0.207(2) 1.0122(18) 0.3371(12) 0.060(5) Uani 0.250(6) 1 d PDU A 2
F5A F -0.014(2) 0.853(2) 0.3176(15) 0.077(5) Uani 0.250(6) 1 d PDU A 2
F6A F 0.209(2) 0.943(3) 0.1780(15) 0.080(5) Uani 0.250(6) 1 d PDU A 2
P1A P 0.0929(16) 0.8961(14) 0.2470(10) 0.059(4) Uani 0.250(6) 1 d PDU A 2
F7 F 0.583(4) 0.751(3) 0.6303(19) 0.056(7) Uani 0.160(11) 1 d PDU B 1
F8 F 0.670(4) 0.777(4) 0.777(2) 0.066(6) Uani 0.160(11) 1 d PDU B 1
F9 F 0.712(4) 0.992(3) 0.8345(18) 0.067(6) Uani 0.160(11) 1 d PDU B 1
F10 F 0.622(4) 0.966(3) 0.684(3) 0.074(8) Uani 0.160(11) 1 d PDU B 1
F11 F 0.491(3) 0.825(4) 0.759(3) 0.057(8) Uani 0.160(11) 1 d PDU B 1
F12 F 0.803(3) 0.921(4) 0.705(2) 0.069(6) Uani 0.160(11) 1 d PDU B 1
P2 P 0.647(2) 0.874(2) 0.7315(16) 0.058(4) Uani 0.160(11) 1 d PDU B 1
F7A F 0.5894(10) 0.7837(9) 0.6205(5) 0.057(2) Uani 0.840(11) 1 d PDU B 2
F8A F 0.6043(9) 0.7093(8) 0.7411(6) 0.071(2) Uani 0.840(11) 1 d PDU B 2
F9A F 0.7260(9) 0.9204(11) 0.8450(5) 0.082(3) Uani 0.840(11) 1 d PDU B 2
F10A F 0.7138(11) 0.9994(8) 0.7251(7) 0.086(3) Uani 0.840(11) 1 d PDU B 2
F11A F 0.5106(9) 0.8510(11) 0.7587(7) 0.072(3) Uani 0.840(11) 1 d PDU B 2
F12A F 0.8058(7) 0.8541(10) 0.7066(6) 0.070(2) Uani 0.840(11) 1 d PDU B 2
P2A P 0.6604(5) 0.8561(5) 0.7328(3) 0.0503(11) Uani 0.840(11) 1 d PDU B 2

loop_
_atom_site_aniso_label
_atom_site_aniso_U_11
_atom_site_aniso_U_22
_atom_site_aniso_U_33
_atom_site_aniso_U_23
_atom_site_aniso_U_13
_atom_site_aniso_U_12
C1 0.024(4) 0.044(5) 0.024(4) 0.019(4) 0.006(3) 0.020(4)
C2 0.033(5) 0.069(7) 0.029(4) 0.027(4) 0.014(4) 0.033(5)
C3 0.065(7) 0.090(9) 0.035(5) 0.029(5) 0.030(5) 0.063(7)
C4 0.061(6) 0.044(5) 0.024(4) 0.007(4) 0.014(4) 0.040(5)
C5 0.033(4) 0.035(4) 0.013(3) 0.009(3) 0.004(3) 0.019(4)
C6 0.035(4) 0.026(4) 0.021(4) 0.011(3) -0.002(3) 0.007(3)
C7 0.074(7) 0.019(4) 0.027(4) 0.004(3) -0.015(4) 0.016(4)
C8 0.017(3) 0.031(4) 0.012(3) 0.007(3) 0.001(3) 0.010(3)
C9 0.028(4) 0.017(3) 0.015(3) 0.002(3) -0.006(3) 0.000(3)
C10 0.026(4) 0.037(5) 0.028(4) 0.009(4) 0.005(3) -0.002(4)
C11 0.019(4) 0.037(5) 0.036(5) 0.007(4) 0.000(3) 0.003(4)
C12 0.028(4) 0.026(4) 0.020(3) 0.006(3) -0.001(3) 0.016(3)
C13 0.022(4) 0.026(4) 0.024(4) 0.010(3) 0.003(3) 0.011(3)
C14 0.051(5) 0.041(5) 0.026(4) 0.013(4) -0.001(4) 0.027(4)
C15 0.028(4) 0.034(5) 0.036(5) 0.012(4) 0.010(3) 0.010(4)
C16 0.037(5) 0.042(5) 0.024(4) 0.006(4) -0.007(3) 0.015(4)
C17 0.026(4) 0.036(5) 0.031(4) 0.013(3) 0.001(3) 0.017(4)
C18 0.039(6) 0.021(5) 0.022(5) 0.007(4) 0.002(4) 0.017(4)
C19 0.046(5) 0.035(5) 0.028(4) 0.020(4) 0.009(4) 0.019(4)
C20 0.057(6) 0.025(4) 0.033(4) 0.019(4) 0.008(4) 0.015(4)
C21 0.046(5) 0.022(4) 0.028(4) 0.010(3) 0.013(4) 0.009(4)
C22 0.028(4) 0.026(4) 0.019(3) 0.007(3) 0.006(3) 0.009(3)
C23 0.013(3) 0.032(4) 0.024(4) 0.017(3) 0.003(3) 0.002(3)
C24 0.021(4) 0.032(4) 0.035(4) 0.019(3) 0.018(3) 0.017(3)
C25 0.037(5) 0.029(4) 0.036(4) 0.012(3) 0.017(4) 0.021(4)
C26 0.050(6) 0.019(4) 0.032(4) 0.004(3) 0.017(4) 0.014(4)
C27 0.033(5) 0.011(4) 0.019(4) -0.001(3) 0.002(3) -0.001(3)
C28 0.025(4) 0.027(4) 0.016(3) 0.003(3) 0.010(3) 0.012(3)
C29 0.036(4) 0.033(4) 0.020(4) 0.009(3) 0.011(3) 0.018(4)
C30 0.030(5) 0.025(5) 0.015(4) 0.011(4) 0.006(4) 0.013(4)
C31 0.029(4) 0.022(4) 0.019(4) 0.003(3) 0.009(3) 0.016(3)
C32 0.028(4) 0.052(5) 0.033(4) 0.023(4) 0.013(3) 0.027(4)
C33 0.014(4) 0.054(6) 0.022(4) 0.016(4) 0.000(3) 0.009(4)
C34 0.018(4) 0.034(4) 0.025(4) 0.011(3) 0.003(3) 0.010(3)
C35 0.022(3) 0.024(4) 0.012(3) 0.008(3) 0.005(2) 0.010(3)
C36 0.015(3) 0.019(3) 0.019(3) 0.006(3) 0.002(2) 0.005(3)
C37 0.034(4) 0.020(4) 0.026(4) 0.006(3) 0.009(3) 0.004(3)
C38 0.019(4) 0.015(3) 0.018(3) 0.004(3) -0.002(3) 0.006(3)
C39 0.030(4) 0.013(3) 0.018(3) -0.003(3) 0.002(3) 0.005(3)
C40 0.018(4) 0.046(5) 0.024(4) 0.010(3) -0.003(3) 0.015(4)
C41 0.035(4) 0.032(4) 0.024(4) 0.013(3) 0.005(3) 0.018(4)
C42 0.025(4) 0.020(4) 0.021(3) 0.005(3) 0.007(3) 0.008(3)
C43 0.035(4) 0.020(4) 0.022(4) 0.002(3) 0.003(3) 0.017(3)
C44 0.033(5) 0.042(5) 0.034(5) 0.010(4) 0.020(4) 0.012(4)
C45 0.048(5) 0.035(5) 0.028(4) 0.002(4) 0.012(4) 0.020(4)
C46 0.044(5) 0.039(5) 0.038(5) 0.007(4) 0.009(4) 0.031(4)
C47 0.017(4) 0.024(4) 0.037(4) 0.008(3) 0.008(3) 0.005(3)
C48 0.025(5) 0.014(4) 0.025(5) 0.001(3) -0.003(3) 0.003(4)
C49 0.028(4) 0.024(4) 0.028(4) 0.010(3) 0.003(3) 0.004(3)
C50 0.040(5) 0.028(4) 0.034(5) 0.015(4) 0.002(4) 0.008(4)
C51 0.035(4) 0.019(4) 0.031(4) 0.007(3) -0.011(3) 0.009(3)
C52 0.030(4) 0.022(4) 0.024(4) 0.004(3) -0.006(3) 0.010(3)
C53 0.042(5) 0.017(4) 0.013(3) -0.003(3) -0.006(3) 0.007(4)
C54 0.030(4) 0.030(4) 0.012(3) -0.004(3) -0.008(3) 0.014(3)
C55 0.029(4) 0.023(4) 0.018(3) 0.000(3) -0.002(3) 0.008(3)
C56 0.021(5) 0.029(5) 0.026(5) 0.015(4) 0.006(4) 0.014(4)
C57 0.033(4) 0.021(4) 0.019(3) 0.006(3) 0.005(3) 0.017(3)
C58 0.015(3) 0.035(4) 0.035(4) 0.021(3) -0.004(3) 0.010(3)
C59 0.023(4) 0.033(5) 0.033(4) 0.014(4) -0.007(3) -0.001(3)
C60 0.037(5) 0.017(4) 0.030(4) 0.004(3) -0.014(4) -0.003(4)
N1 0.020(3) 0.025(3) 0.012(3) 0.005(2) 0.002(2) 0.014(3)
N2 0.029(4) 0.020(3) 0.015(3) 0.002(2) -0.003(3) 0.006(3)
N3 0.020(3) 0.025(3) 0.018(3) 0.008(2) -0.001(2) 0.008(3)
N4 0.030(3) 0.021(3) 0.019(3) 0.010(2) 0.008(2) 0.014(3)
N5 0.015(3) 0.019(3) 0.018(3) 0.007(2) 0.002(2) 0.008(2)
N6 0.018(3) 0.013(3) 0.014(3) 0.000(2) 0.001(2) 0.003(2)
N7 0.014(3) 0.020(3) 0.020(3) 0.006(2) 0.005(2) 0.007(2)
N8 0.023(3) 0.015(3) 0.025(3) 0.007(2) -0.003(2) 0.004(2)
Ir1 0.0172(2) 0.0157(2) 0.01370(18) 0.00576(15) 0.00286(14) 0.00770(17)
Ir2 0.0153(2) 0.01208(19) 0.01522(19) 0.00175(14) -0.00171(14) 0.00489(16)
F1 0.130(6) 0.059(5) 0.078(5) 0.036(4) -0.009(5) 0.020(5)
F2 0.062(4) 0.061(4) 0.040(4) 0.017(3) 0.021(3) 0.036(4)
F3 0.076(5) 0.061(4) 0.056(4) 0.038(3) 0.020(3) 0.031(4)
F4 0.143(7) 0.088(6) 0.071(5) 0.001(4) 0.021(5) 0.058(5)
F5 0.091(6) 0.117(6) 0.088(5) 0.045(5) 0.018(4) 0.071(5)
F6 0.066(5) 0.076(5) 0.064(4) 0.030(4) 0.001(4) 0.017(4)
P1 0.080(2) 0.0357(18) 0.0254(16) 0.0133(15) 0.0129(16) 0.0403(18)
F1A 0.080(7) 0.067(7) 0.064(7) 0.025(6) 0.003(6) 0.051(6)
F2A 0.099(7) 0.079(7) 0.076(7) 0.023(6) 0.011(7) 0.032(6)
F3A 0.093(8) 0.068(8) 0.072(8) 0.018(6) 0.012(7) 0.040(6)
F4A 0.068(8) 0.062(8) 0.056(8) 0.019(6) 0.003(6) 0.037(6)
F5A 0.083(8) 0.075(8) 0.059(7) 0.033(6) 0.017(6) 0.020(6)
F6A 0.083(7) 0.083(7) 0.064(7) 0.020(6) 0.023(6) 0.035(6)
P1A 0.086(5) 0.051(5) 0.051(5) 0.015(4) 0.015(4) 0.042(4)
F7 0.051(9) 0.056(9) 0.049(9) 0.017(7) 0.015(7) 0.016(7)
F8 0.061(8) 0.064(8) 0.062(8) 0.022(7) -0.003(7) 0.021(6)
F9 0.063(8) 0.064(8) 0.061(8) 0.019(7) 0.001(7) 0.021(6)
F10 0.072(10) 0.071(10) 0.074(10) 0.021(8) 0.008(8) 0.032(7)
F11 0.048(10) 0.067(10) 0.045(10) 0.025(8) 0.010(8) 0.015(7)
F12 0.058(8) 0.066(8) 0.070(8) 0.024(7) 0.010(7) 0.019(6)
P2 0.048(5) 0.059(5) 0.051(5) 0.017(4) 0.003(5) 0.015(4)
F7A 0.056(4) 0.064(5) 0.038(3) 0.019(3) 0.002(3) 0.017(4)
F8A 0.056(5) 0.060(5) 0.068(5) 0.030(4) -0.006(4) -0.002(4)
F9A 0.065(4) 0.090(5) 0.050(4) 0.014(4) -0.016(3) 0.008(4)
F10A 0.091(5) 0.056(4) 0.087(5) 0.028(4) 0.011(4) 0.013(4)
F11A 0.052(4) 0.090(6) 0.054(4) 0.013(4) 0.003(3) 0.025(4)
F12A 0.048(4) 0.079(5) 0.079(5) 0.038(4) 0.007(3) 0.020(4)
P2A 0.0301(16) 0.053(2) 0.0390(16) 0.0154(15) -0.0088(13) -0.0035(14)

loop_
_atom_type_symbol
_atom_type_description
_atom_type_scat_dispersion_real
_atom_type_scat_dispersion_imag
_atom_type_scat_source
C C 0.0033 0.0016 'International Tables Vol C Tables 4.2.6.8 and 6.1.1.4'
H H 0.0000 0.0000 'International Tables Vol C Tables 4.2.6.8 and 6.1.1.4'
N N 0.0061 0.0033 'International Tables Vol C Tables 4.2.6.8 and 6.1.1.4'
F F 0.0171 0.0103 'International Tables Vol C Tables 4.2.6.8 and 6.1.1.4'
P P 0.1023 0.0942 'International Tables Vol C Tables 4.2.6.8 and 6.1.1.4'
Ir Ir -1.4442 7.9887 'International Tables Vol C Tables 4.2.6.8 and 6.1.1.4'

loop_
_geom_angle_atom_site_label_1
_geom_angle_atom_site_label_2
_geom_angle_atom_site_label_3
_geom_angle
N1 C1 C2 124.7(9)
N1 C1 H1 117.7
C2 C1 H1 117.7
C1 C2 C3 118.9(9)
C1 C2 H2 120.6
C3 C2 H2 120.6
C4 C3 C2 117.9(9)
C4 C3 H3 121.0
C2 C3 H3 121.0
C3 C4 C5 119.8(9)
C3 C4 H4 120.1
C5 C4 H4 120.1
N1 C5 C4 122.7(8)
N1 C5 C6 119.6(7)
C4 C5 C6 117.7(8)
C7 C6 C5 120.8(8)
C7 C6 N2 115.9(7)
C5 C6 N2 109.4(6)
C7 C6 H6 102.6
C5 C6 H6 102.6
N2 C6 H6 102.6
C6 C7 H7A 109.5
C6 C7 H7B 109.5
H7A C7 H7B 109.5
C6 C7 H7C 109.5
H7A C7 H7C 109.5
H7B C7 H7C 109.5
N3 C8 N2 116.9(6)
N3 C8 Ir1 123.1(6)
N2 C8 Ir1 119.9(5)
N2 C9 C13 108.7(6)
N2 C9 C10 110.0(6)
C13 C9 C10 104.6(6)
N2 C9 H9 111.1
C13 C9 H9 111.1
C10 C9 H9 111.1
C11 C10 C9 104.2(6)
C11 C10 H10A 110.9
C9 C10 H10A 110.9
C11 C10 H10B 110.9
C9 C10 H10B 110.9
H10A C10 H10B 108.9
C12 C11 C10 105.2(7)
C12 C11 H11A 110.7
C10 C11 H11A 110.7
C12 C11 H11B 110.7
C10 C11 H11B 110.7
H11A C11 H11B 108.8
C11 C12 C14 115.9(7)
C11 C12 N3 106.0(6)
C14 C12 N3 110.7(6)
C11 C12 C13 104.2(6)
C14 C12 C13 113.9(6)
N3 C12 C13 105.4(6)
C15 C13 C9 114.7(6)
C15 C13 C16 107.9(7)
C9 C13 C16 109.2(6)
C15 C13 C12 115.1(7)
C9 C13 C12 98.0(6)
C16 C13 C12 111.8(6)
C12 C14 H14A 109.5
C12 C14 H14B 109.5
H14A C14 H14B 109.5
C12 C14 H14C 109.5
H14A C14 H14C 109.5
H14B C14 H14C 109.5
C13 C15 H15A 109.5
C13 C15 H15B 109.5
H15A C15 H15B 109.5
C13 C15 H15C 109.5
H15A C15 H15C 109.5
H15B C15 H15C 109.5
C13 C16 H16A 109.5
C13 C16 H16B 109.5
H16A C16 H16B 109.5
C13 C16 H16C 109.5
H16A C16 H16C 109.5
H16B C16 H16C 109.5
N3 C17 C18 113.0(7)
N3 C17 H17A 109.0
C18 C17 H17A 109.0
N3 C17 H17B 109.0
C18 C17 H17B 109.0
H17A C17 H17B 107.8
N4 C18 C19 121.3(10)
N4 C18 C17 118.8(9)
C19 C18 C17 119.9(9)
C18 C19 C20 119.7(9)
C18 C19 H19 120.1
C20 C19 H19 120.1
C21 C20 C19 118.7(7)
C21 C20 H20 120.6
C19 C20 H20 120.6
C20 C21 C22 119.2(8)
C20 C21 H21 120.4
C22 C21 H21 120.4
N4 C22 C21 123.3(8)
N4 C22 H22 118.3
C21 C22 H22 118.3
C24 C23 C30 127.5(8)
C24 C23 Ir1 72.1(4)
C30 C23 Ir1 115.7(5)
C24 C23 H23 116.2
C30 C23 H23 116.2
Ir1 C23 H23 81.8
C23 C24 C25 124.1(8)
C23 C24 Ir1 70.9(4)
C25 C24 Ir1 116.2(5)
C23 C24 H24 118.0
C25 C24 H24 118.0
Ir1 C24 H24 83.0
C24 C25 C26 112.4(6)
C24 C25 H25A 109.1
C26 C25 H25A 109.1
C24 C25 H25B 109.1
C26 C25 H25B 109.1
H25A C25 H25B 107.9
C27 C26 C25 113.8(7)
C27 C26 H26A 108.8
C25 C26 H26A 108.8
C27 C26 H26B 108.8
C25 C26 H26B 108.8
H26A C26 H26B 107.7
C28 C27 C26 125.1(7)
C28 C27 Ir1 72.7(4)
C26 C27 Ir1 108.5(6)
C28 C27 H27 117.4
C26 C27 H27 117.4
Ir1 C27 H27 88.7
C27 C28 C29 122.2(7)
C27 C28 Ir1 71.0(4)
C29 C28 Ir1 112.4(5)
C27 C28 H28 118.9
C29 C28 H28 118.9
Ir1 C28 H28 86.7
C30 C29 C28 112.7(6)
C30 C29 H29A 109.1
C28 C29 H29A 109.1
C30 C29 H29B 109.1
C28 C29 H29B 109.1
H29A C29 H29B 107.8
C23 C30 C29 110.7(7)
C23 C30 H30A 109.5
C29 C30 H30A 109.5
C23 C30 H30B 109.5
C29 C30 H30B 109.5
H30A C30 H30B 108.1
N5 C31 C32 122.4(7)
N5 C31 H31 118.8
C32 C31 H31 118.8
C33 C32 C31 119.4(8)
C33 C32 H32 120.3
C31 C32 H32 120.3
C32 C33 C34 119.0(7)
C32 C33 H33 120.5
C34 C33 H33 120.5
C33 C34 C35 120.1(7)
C33 C34 H34 119.9
C35 C34 H34 119.9
N5 C35 C34 120.9(7)
N5 C35 C36 116.9(6)
C34 C35 C36 122.2(7)
C37 C36 N6 115.3(6)
C37 C36 C35 117.1(6)
N6 C36 C35 110.3(5)
C37 C36 H36 104.1
N6 C36 H36 104.1
C35 C36 H36 104.1
C36 C37 H37A 109.5
C36 C37 H37B 109.5
H37A C37 H37B 109.5
C36 C37 H37C 109.5
H37A C37 H37C 109.5
H37B C37 H37C 109.5
N6 C38 N7 117.5(6)
N6 C38 Ir2 120.9(5)
N7 C38 Ir2 121.4(5)
N6 C39 C43 108.7(6)
N6 C39 C40 108.6(6)
C43 C39 C40 105.2(6)
N6 C39 H39 111.4
C43 C39 H39 111.4
C40 C39 H39 111.4
C39 C40 C41 103.1(6)
C39 C40 H40A 111.2
C41 C40 H40A 111.2
C39 C40 H40B 111.2
C41 C40 H40B 111.2
H40A C40 H40B 109.1
C42 C41 C40 105.6(6)
C42 C41 H41A 110.6
C40 C41 H41A 110.6
C42 C41 H41B 110.6
C40 C41 H41B 110.6
H41A C41 H41B 108.8
N7 C42 C44 111.9(6)
N7 C42 C43 105.9(5)
C44 C42 C43 114.4(7)
N7 C42 C41 107.6(6)
C44 C42 C41 112.4(7)
C43 C42 C41 104.1(6)
C46 C43 C39 114.7(6)
C46 C43 C42 115.1(7)
C39 C43 C42 97.9(6)
C46 C43 C45 108.5(7)
C39 C43 C45 108.8(7)
C42 C43 C45 111.3(6)
C42 C44 H44A 109.5
C42 C44 H44B 109.5
H44A C44 H44B 109.5
C42 C44 H44C 109.5
H44A C44 H44C 109.5
H44B C44 H44C 109.5
C43 C45 H45A 109.5
C43 C45 H45B 109.5
H45A C45 H45B 109.5
C43 C45 H45C 109.5
H45A C45 H45C 109.5
H45B C45 H45C 109.5
C43 C46 H46A 109.5
C43 C46 H46B 109.5
H46A C46 H46B 109.5
C43 C46 H46C 109.5
H46A C46 H46C 109.5
H46B C46 H46C 109.5
C48 C47 N7 113.5(7)
C48 C47 H47A 108.9
N7 C47 H47A 108.9
C48 C47 H47B 108.9
N7 C47 H47B 108.9
H47A C47 H47B 107.7
N8 C48 C49 122.6(10)
N8 C48 C47 119.2(8)
C49 C48 C47 118.2(9)
C48 C49 C50 119.7(8)
C48 C49 H49 120.2
C50 C49 H49 120.2
C51 C50 C49 117.4(7)
C51 C50 H50 121.3
C49 C50 H50 121.3
C52 C51 C50 119.6(8)
C52 C51 H51 120.2
C50 C51 H51 120.2
N8 C52 C51 123.6(8)
N8 C52 H52 118.2
C51 C52 H52 118.2
C54 C53 C60 124.9(8)
C54 C53 Ir2 73.5(4)
C60 C53 Ir2 108.1(6)
C54 C53 H53 117.5
C60 C53 H53 117.5
Ir2 C53 H53 88.3
C53 C54 C55 122.9(7)
C53 C54 Ir2 70.3(4)
C55 C54 Ir2 114.1(5)
C53 C54 H54 118.6
C55 C54 H54 118.6
Ir2 C54 H54 85.7
C54 C55 C56 111.9(6)
C54 C55 H55A 109.2
C56 C55 H55A 109.2
C54 C55 H55B 109.2
C56 C55 H55B 109.2
H55A C55 H55B 107.9
C57 C56 C55 111.2(8)
C57 C56 H56A 109.4
C55 C56 H56A 109.4
C57 C56 H56B 109.4
C55 C56 H56B 109.4
H56A C56 H56B 108.0
C58 C57 C56 125.2(8)
C58 C57 Ir2 71.1(4)
C56 C57 Ir2 115.4(6)
C58 C57 H57 117.4
C56 C57 H57 117.4
Ir2 C57 H57 83.4
C57 C58 C59 126.1(8)
C57 C58 Ir2 71.8(4)
C59 C58 Ir2 114.7(6)
C57 C58 H58 116.9
C59 C58 H58 116.9
Ir2 C58 H58 83.3
C58 C59 C60 113.1(6)
C58 C59 H59A 109.0
C60 C59 H59A 109.0
C58 C59 H59B 109.0
C60 C59 H59B 109.0
H59A C59 H59B 107.8
C53 C60 C59 113.8(7)
C53 C60 H60A 108.8
C59 C60 H60A 108.8
C53 C60 H60B 108.8
C59 C60 H60B 108.8
H60A C60 H60B 107.7
C1 N1 C5 116.0(7)
C1 N1 Ir1 125.2(5)
C5 N1 Ir1 118.8(5)
C8 N2 C9 119.7(6)
C8 N2 C6 122.3(6)
C9 N2 C6 117.4(6)
C8 N3 C17 118.9(6)
C8 N3 C12 124.2(6)
C17 N3 C12 116.8(5)
C22 N4 C18 117.7(7)
C22 N4 Ir1 125.9(5)
C18 N4 Ir1 116.3(6)
C31 N5 C35 118.0(6)
C31 N5 Ir2 123.8(5)
C35 N5 Ir2 118.2(5)
C38 N6 C39 121.1(6)
C38 N6 C36 119.2(6)
C39 N6 C36 117.6(5)
C38 N7 C47 119.8(6)
C38 N7 C42 121.3(6)
C47 N7 C42 115.7(5)
C52 N8 C48 117.2(7)
C52 N8 Ir2 126.5(5)
C48 N8 Ir2 116.3(6)
C8 Ir1 C23 91.4(3)
C8 Ir1 C24 95.3(3)
C23 Ir1 C24 37.0(3)
C8 Ir1 N1 84.1(3)
C23 Ir1 N1 118.0(3)
C24 Ir1 N1 155.0(3)
C8 Ir1 C27 163.7(3)
C23 Ir1 C27 93.4(3)
C24 Ir1 C27 79.5(3)
N1 Ir1 C27 107.2(3)
C8 Ir1 C28 159.7(3)
C23 Ir1 C28 78.0(3)
C24 Ir1 C28 86.7(3)
N1 Ir1 C28 85.6(2)
C27 Ir1 C28 36.3(3)
C8 Ir1 N4 83.6(3)
C23 Ir1 N4 151.5(3)
C24 Ir1 N4 115.4(3)
N1 Ir1 N4 89.5(2)
C27 Ir1 N4 84.8(3)
C28 Ir1 N4 113.9(2)
C38 Ir2 C58 96.1(3)
C38 Ir2 C57 92.0(3)
C58 Ir2 C57 37.1(3)
C38 Ir2 C53 163.8(3)
C58 Ir2 C53 80.0(3)
C57 Ir2 C53 94.1(3)
C38 Ir2 N5 84.9(3)
C58 Ir2 N5 157.0(2)
C57 Ir2 N5 119.9(3)
C53 Ir2 N5 104.9(3)
C38 Ir2 C54 159.9(3)
C58 Ir2 C54 86.0(3)
C57 Ir2 C54 77.6(3)
C53 Ir2 C54 36.2(3)
N5 Ir2 C54 85.5(2)
C38 Ir2 N8 83.7(2)
C58 Ir2 N8 114.7(3)
C57 Ir2 N8 151.1(3)
C53 Ir2 N8 83.7(3)
N5 Ir2 N8 88.2(2)
C54 Ir2 N8 113.6(3)
F4 P1 F5 91.5(4)
F4 P1 F1 91.4(4)
F5 P1 F1 90.5(5)
F4 P1 F3 89.4(4)
F5 P1 F3 90.3(4)
F1 P1 F3 178.8(6)
F4 P1 F2 178.5(5)
F5 P1 F2 89.6(4)
F1 P1 F2 89.6(4)
F3 P1 F2 89.6(4)
F4 P1 F6 90.4(4)
F5 P1 F6 176.7(5)
F1 P1 F6 92.1(6)
F3 P1 F6 87.1(4)
F2 P1 F6 88.4(4)
F4A P1A F5A 88.3(9)
F4A P1A F1A 91.8(9)
F5A P1A F1A 91.1(10)
F4A P1A F2A 178.8(11)
F5A P1A F2A 91.6(10)
F1A P1A F2A 89.3(9)
F4A P1A F3A 88.3(9)
F5A P1A F3A 91.2(10)
F1A P1A F3A 177.7(12)
F2A P1A F3A 90.5(9)
F4A P1A F6A 89.6(10)
F5A P1A F6A 177.5(11)
F1A P1A F6A 90.2(10)
F2A P1A F6A 90.5(10)
F3A P1A F6A 87.5(9)
F10 P2 F12 90.7(5)
F10 P2 F9 92.8(8)
F12 P2 F9 90.0(5)
F10 P2 F11 90.4(5)
F12 P2 F11 178.9(7)
F9 P2 F11 90.0(5)
F10 P2 F7 89.7(6)
F12 P2 F7 90.1(5)
F9 P2 F7 177.5(8)
F11 P2 F7 89.8(5)
F10 P2 F8 178.6(8)
F12 P2 F8 89.8(5)
F9 P2 F8 88.6(6)
F11 P2 F8 89.2(5)
F7 P2 F8 89.0(5)
F10A P2A F12A 91.4(5)
F10A P2A F9A 92.3(5)
F12A P2A F9A 90.6(5)
F10A P2A F8A 179.4(6)
F12A P2A F8A 89.2(5)
F9A P2A F8A 87.5(5)
F10A P2A F7A 90.6(5)
F12A P2A F7A 90.2(4)
F9A P2A F7A 176.9(5)
F8A P2A F7A 89.5(5)
F10A P2A F11A 91.2(6)
F12A P2A F11A 177.4(6)
F9A P2A F11A 89.7(5)
F8A P2A F11A 88.3(5)
F7A P2A F11A 89.4(4)

loop_
_geom_bond_atom_site_label_1
_geom_bond_atom_site_label_2
_geom_bond_distance
C1 N1 1.330(10)
C1 C2 1.366(12)
C1 H1 0.9500
C2 C3 1.385(15)
C2 H2 0.9500
C3 C4 1.369(15)
C3 H3 0.9500
C4 C5 1.377(11)
C4 H4 0.9500
C5 N1 1.360(10)
C5 C6 1.486(11)
C6 C7 1.452(11)
C6 N2 1.522(10)
C6 H6 1.0000
C7 H7A 0.9800
C7 H7B 0.9800
C7 H7C 0.9800
C8 N3 1.339(9)
C8 N2 1.353(10)
C8 Ir1 2.032(7)
C9 N2 1.482(9)
C9 C13 1.524(10)
C9 C10 1.547(11)
C9 H9 1.0000
C10 C11 1.544(13)
C10 H10A 0.9900
C10 H10B 0.9900
C11 C12 1.510(11)
C11 H11A 0.9900
C11 H11B 0.9900
C12 C14 1.522(10)
C12 N3 1.537(9)
C12 C13 1.552(11)
C13 C15 1.511(11)
C13 C16 1.547(11)
C14 H14A 0.9800
C14 H14B 0.9800
C14 H14C 0.9800
C15 H15A 0.9800
C15 H15B 0.9800
C15 H15C 0.9800
C16 H16A 0.9800
C16 H16B 0.9800
C16 H16C 0.9800
C17 N3 1.473(10)
C17 C18 1.477(15)
C17 H17A 0.9900
C17 H17B 0.9900
C18 N4 1.381(13)
C18 C19 1.392(13)
C19 C20 1.394(13)
C19 H19 0.9500
C20 C21 1.376(13)
C20 H20 0.9500
C21 C22 1.394(10)
C21 H21 0.9500
C22 N4 1.336(10)
C22 H22 0.9500
C23 C24 1.351(11)
C23 C30 1.489(11)
C23 Ir1 2.123(6)
C23 H23 0.9500
C24 C25 1.486(11)
C24 Ir1 2.137(7)
C24 H24 0.9500
C25 C26 1.531(12)
C25 H25A 0.9900
C25 H25B 0.9900
C26 C27 1.512(12)
C26 H26A 0.9900
C26 H26B 0.9900
C27 C28 1.393(11)
C27 Ir1 2.223(8)
C27 H27 0.9500
C28 C29 1.535(10)
C28 Ir1 2.244(7)
C28 H28 0.9500
C29 C30 1.528(12)
C29 H29A 0.9900
C29 H29B 0.9900
C30 H30A 0.9900
C30 H30B 0.9900
C31 N5 1.350(9)
C31 C32 1.389(11)
C31 H31 0.9500
C32 C33 1.356(13)
C32 H32 0.9500
C33 C34 1.385(12)
C33 H33 0.9500
C34 C35 1.386(10)
C34 H34 0.9500
C35 N5 1.361(9)
C35 C36 1.498(10)
C36 C37 1.482(10)
C36 N6 1.491(8)
C36 H36 1.0000
C37 H37A 0.9800
C37 H37B 0.9800
C37 H37C 0.9800
C38 N6 1.340(9)
C38 N7 1.353(9)
C38 Ir2 2.039(7)
C39 N6 1.481(9)
C39 C43 1.529(11)
C39 C40 1.537(11)
C39 H39 1.0000
C40 C41 1.554(11)
C40 H40A 0.9900
C40 H40B 0.9900
C41 C42 1.546(11)
C41 H41A 0.9900
C41 H41B 0.9900
C42 N7 1.502(9)
C42 C44 1.513(10)
C42 C43 1.545(10)
C43 C46 1.518(11)
C43 C45 1.547(10)
C44 H44A 0.9800
C44 H44B 0.9800
C44 H44C 0.9800
C45 H45A 0.9800
C45 H45B 0.9800
C45 H45C 0.9800
C46 H46A 0.9800
C46 H46B 0.9800
C46 H46C 0.9800
C47 C48 1.467(14)
C47 N7 1.499(9)
C47 H47A 0.9900
C47 H47B 0.9900
C48 N8 1.357(13)
C48 C49 1.387(13)
C49 C50 1.401(12)
C49 H49 0.9500
C50 C51 1.386(12)
C50 H50 0.9500
C51 C52 1.384(10)
C51 H51 0.9500
C52 N8 1.340(10)
C52 H52 0.9500
C53 C54 1.381(12)
C53 C60 1.502(12)
C53 Ir2 2.203(7)
C53 H53 0.9500
C54 C55 1.496(10)
C54 Ir2 2.243(7)
C54 H54 0.9500
C55 C56 1.538(13)
C55 H55A 0.9900
C55 H55B 0.9900
C56 C57 1.496(12)
C56 H56A 0.9900
C56 H56B 0.9900
C57 C58 1.350(10)
C57 Ir2 2.124(7)
C57 H57 0.9500
C58 C59 1.502(11)
C58 Ir2 2.115(7)
C58 H58 0.9500
C59 C60 1.505(13)
C59 H59A 0.9900
C59 H59B 0.9900
C60 H60A 0.9900
C60 H60B 0.9900
N1 Ir1 2.206(6)
N4 Ir1 2.270(5)
N5 Ir2 2.214(6)
N8 Ir2 2.303(6)
F1 P1 1.562(6)
F2 P1 1.573(6)
F3 P1 1.573(6)
F4 P1 1.542(6)
F5 P1 1.560(7)
F6 P1 1.601(7)
F1A P1A 1.562(10)
F2A P1A 1.565(10)
F3A P1A 1.574(10)
F4A P1A 1.550(10)
F5A P1A 1.558(11)
F6A P1A 1.600(11)
F7 P2 1.576(7)
F8 P2 1.576(7)
F9 P2 1.572(7)
F10 P2 1.555(7)
F11 P2 1.572(7)
F12 P2 1.563(7)
F7A P2A 1.588(6)
F8A P2A 1.586(7)
F9A P2A 1.579(7)
F10A P2A 1.548(8)
F11A P2A 1.590(7)
F12A P2A 1.574(7)
